data_1532494
loop_
_publ_author_name
'Wu, Di'
'Ganguly, Rakesh'
'Li, Yongxin'
'Hoo, Sin Ni'
'Hirao, Hajime'
'Kinjo, Rei'

_publ_section_title
;
 Reversible [4 + 2] cycloaddition reaction of 1,3,2,5-diazadiborinine with
 ethylene
;
_journal_issue 12
_journal_name_full 'Chem. Sci.'
_journal_page_first 7150
_journal_paper_doi 10.1039/C5SC03174E
_journal_volume 6
_journal_year 2015
_chemical_formula_sum 'C32 H39 B2 N2 O2'
_chemical_formula_weight 505.27
_space_group_crystal_system monoclinic
_space_group_IT_number 14
_space_group_name_Hall '-P 2yn'
_space_group_name_H-M_alt 'P 1 21/n 1'
_symmetry_space_group_name_Hall '-P 2yn'
_symmetry_space_group_name_H-M 'P 1 21/n 1'
_atom_sites_solution_hydrogens geom
_audit_update_record
;
2015-08-14 deposited with the CCDC.
2015-09-23 downloaded from the CCDC.
;
_cell_angle_alpha 90
_cell_angle_beta 96.2349(19)
_cell_angle_gamma 90
_cell_formula_units_Z 4
_cell_length_a 8.8862(4)
_cell_length_b 21.9850(11)
_cell_length_c 14.0495(7)
_cell_measurement_reflns_used 4501
_cell_measurement_temperature 153.(2)
_cell_measurement_theta_max 22.3431
_cell_measurement_theta_min 2.4848
_cell_volume 2728.5(2)
_computing_cell_refinement 'SAINT V8.34A (Bruker AXS Inc., 2013)'
_computing_data_collection 'APEX2 (Bruker AXS Inc., 2014)'
_computing_data_reduction 'SAINT V8.34A (Bruker AXS Inc., 2013)'
_computing_molecular_graphics 'XP (Bruker AXS Inc., 2014)'
_computing_publication_material 'APEX2 (Bruker AXS Inc., 2014)'
_computing_structure_refinement 'SHELXL-2014/7 (Sheldrick, 2014)'
_computing_structure_solution 'SHELXT (Bruker AXS Inc., 2014)'
_diffrn_ambient_temperature 153.(2)
_diffrn_detector_area_resol_mean 8.3333
_diffrn_measured_fraction_theta_full 0.999
_diffrn_measured_fraction_theta_max 0.999
_diffrn_measurement_device_type 'CCD area detector'
_diffrn_measurement_method 'phi and omega scans'
_diffrn_radiation_monochromator graphite
_diffrn_radiation_type MoK\a
_diffrn_radiation_wavelength 0.71073
_diffrn_reflns_av_R_equivalents 0.0827
_diffrn_reflns_av_unetI/netI 0.0606
_diffrn_reflns_limit_h_max 11
_diffrn_reflns_limit_h_min -10
_diffrn_reflns_limit_k_max 28
_diffrn_reflns_limit_k_min -28
_diffrn_reflns_limit_l_max 15
_diffrn_reflns_limit_l_min -18
_diffrn_reflns_number 44526
_diffrn_reflns_theta_full 27.93
_diffrn_reflns_theta_max 27.93
_diffrn_reflns_theta_min 1.73
_diffrn_source 'fine-focus sealed tube'
_exptl_absorpt_coefficient_mu 0.075
_exptl_absorpt_correction_T_max 0.99
_exptl_absorpt_correction_T_min 0.91
_exptl_absorpt_correction_type multi-scan
_exptl_absorpt_process_details 'SADABS V2014/5 (Bruker AXS Inc.)'
_exptl_crystal_colour colourless
_exptl_crystal_density_diffrn 1.230
_exptl_crystal_density_method 'not measured'
_exptl_crystal_description block
_exptl_crystal_F_000 1084
_exptl_crystal_size_max 0.300
_exptl_crystal_size_mid 0.220
_exptl_crystal_size_min 0.180
_refine_diff_density_max 0.456
_refine_diff_density_min -0.504
_refine_ls_extinction_method none
_refine_ls_goodness_of_fit_ref 1.093
_refine_ls_hydrogen_treatment constr
_refine_ls_matrix_type full
_refine_ls_number_parameters 347
_refine_ls_number_reflns 6540
_refine_ls_number_restraints 0
_refine_ls_restrained_S_all 1.093
_refine_ls_R_factor_all 0.0950
_refine_ls_R_factor_gt 0.0502
_refine_ls_shift/su_max 0.000
_refine_ls_shift/su_mean 0.000
_refine_ls_structure_factor_coef Fsqd
_refine_ls_weighting_details 'w=1/[\s^2^(Fo^2^)+(0.0960P)^2^] where P=(Fo^2^+2Fc^2^)/3'
_refine_ls_weighting_scheme calc
_refine_ls_wR_factor_gt 0.1347
_refine_ls_wR_factor_ref 0.1777
_reflns_number_gt 4342
_reflns_number_total 6540
_reflns_threshold_expression 'I > 2\s(I)'
_cod_data_source_file c5sc03174e2.cif
_cod_data_source_block I
_cod_depositor_comments 'Adding full bibliography for 1532490--1532494.cif.'
_cod_database_code 1532494

loop_
_space_group_symop_operation_xyz
'x, y, z'
'-x+1/2, y+1/2, -z+1/2'
'-x, -y, -z'
'x-1/2, -y-1/2, z-1/2'

loop_
_atom_site_type_symbol
_atom_site_label
_atom_site_fract_x
_atom_site_fract_y
_atom_site_fract_z
_atom_site_U_iso_or_equiv
_atom_site_adp_type
_atom_site_calc_flag
_atom_site_refinement_flags_adp
_atom_site_refinement_flags_posn
_atom_site_occupancy
B B1 -0.0676(2) 0.20189(9) 0.01667(15) 0.0160(4) Uani d . . 1
B B2 0.1420(2) 0.11966(9) 0.10585(15) 0.0171(4) Uani d . . 1
C C1 0.1860(2) 0.19028(9) 0.10315(13) 0.0161(4) Uani d . . 1
C C2 0.3280(2) 0.27499(9) 0.09873(17) 0.0276(5) Uani d . . 1
H H2A 0.3925 0.2789 0.0459 0.033 Uiso calc U R 1
H H2B 0.3688 0.3018 0.152 0.033 Uiso calc U R 1
C C3 0.1632(2) 0.29226(8) 0.06409(14) 0.0204(4) Uani d . . 1
C C4 0.1041(3) 0.33698(10) 0.13443(17) 0.0311(5) Uani d . . 1
H H4A 0.0044 0.352 0.1081 0.047 Uiso calc U R 1
H H4B 0.1745 0.3713 0.1448 0.047 Uiso calc U R 1
H H4C 0.0957 0.3164 0.1955 0.047 Uiso calc U R 1
C C5 0.1492(3) 0.31913(10) -0.03617(15) 0.0301(5) Uani d . . 1
H H5A 0.1885 0.2901 -0.0802 0.045 Uiso calc U R 1
H H5B 0.2074 0.357 -0.0357 0.045 Uiso calc U R 1
H H5C 0.0425 0.3276 -0.0572 0.045 Uiso calc U R 1
C C6 -0.0233(2) 0.12270(8) 0.14012(13) 0.0174(4) Uani d . . 1
C C7 -0.2383(2) 0.09260(11) 0.1968(2) 0.0387(6) Uani d . . 1
H H7A -0.267 0.0993 0.2622 0.046 Uiso calc U R 1
H H7B -0.2946 0.0569 0.1686 0.046 Uiso calc U R 1
C C8 -0.2748(2) 0.14928(9) 0.13445(14) 0.0199(4) Uani d . . 1
C C9 -0.3926(2) 0.13558(12) 0.05137(16) 0.0338(5) Uani d . . 1
H H9A -0.4129 0.1724 0.0127 0.051 Uiso calc U R 1
H H9B -0.4862 0.122 0.0758 0.051 Uiso calc U R 1
H H9C -0.3551 0.1035 0.0117 0.051 Uiso calc U R 1
C C10 -0.3216(2) 0.20098(10) 0.19709(15) 0.0260(5) Uani d . . 1
H H10A -0.2386 0.2101 0.2468 0.039 Uiso calc U R 1
H H10B -0.4114 0.1889 0.2272 0.039 Uiso calc U R 1
H H10C -0.345 0.2372 0.1576 0.039 Uiso calc U R 1
C C11 -0.1939(2) 0.25059(8) -0.02502(14) 0.0186(4) Uani d . . 1
C C12 -0.2420(2) 0.29959(9) 0.02820(15) 0.0216(4) Uani d . . 1
H H12 -0.1961 0.3054 0.0918 0.026 Uiso calc U R 1
C C13 -0.3535(2) 0.33976(9) -0.00824(16) 0.0263(5) Uani d . . 1
H H13 -0.381 0.3729 0.0296 0.032 Uiso calc U R 1
C C14 -0.4254(2) 0.33156(10) -0.10026(16) 0.0280(5) Uani d . . 1
H H14 -0.5023 0.3589 -0.1257 0.034 Uiso calc U R 1
C C15 -0.3834(2) 0.28327(10) -0.15414(15) 0.0273(5) Uani d . . 1
H H15 -0.4331 0.2767 -0.2166 0.033 Uiso calc U R 1
C C16 -0.2686(2) 0.24416(9) -0.11745(14) 0.0226(4) Uani d . . 1
H H16 -0.2397 0.2119 -0.1566 0.027 Uiso calc U R 1
C C17 0.2583(2) 0.07452(8) 0.16729(14) 0.0184(4) Uani d . . 1
C C18 0.2811(2) 0.01481(9) 0.13815(15) 0.0260(5) Uani d . . 1
H H18 0.2295 0.0012 0.0793 0.031 Uiso calc U R 1
C C19 0.3765(3) -0.02548(10) 0.19210(17) 0.0308(5) Uani d . . 1
H H19 0.3896 -0.0657 0.1695 0.037 Uiso calc U R 1
C C20 0.4523(2) -0.00722(10) 0.27842(16) 0.0280(5) Uani d . . 1
H H20 0.5175 -0.0345 0.3156 0.034 Uiso calc U R 1
C C21 0.4315(2) 0.05156(10) 0.30985(15) 0.0264(5) Uani d . . 1
H H21 0.4824 0.0647 0.3693 0.032 Uiso calc U R 1
C C22 0.3371(2) 0.09150(9) 0.25522(14) 0.0223(4) Uani d . . 1
H H22 0.3253 0.1317 0.2781 0.027 Uiso calc U R 1
C C23 -0.0198(2) 0.15034(8) -0.05916(13) 0.0177(4) Uani d . . 1
H H23 -0.1144 0.1288 -0.0855 0.021 Uiso calc U R 1
C C24 0.0906(2) 0.10139(8) -0.00922(13) 0.0178(4) Uani d . . 1
H H24 0.0357 0.0617 -0.0107 0.021 Uiso calc U R 1
C C25 0.2162(2) 0.09651(9) -0.07706(14) 0.0214(4) Uani d . . 1
H H25 0.3122 0.0771 -0.048 0.026 Uiso calc U R 1
C C26 0.2332(2) 0.16269(9) -0.10958(14) 0.0234(4) Uani d . . 1
H H26A 0.2999 0.1667 -0.1613 0.028 Uiso calc U R 1
H H26B 0.2671 0.1904 -0.056 0.028 Uiso calc U R 1
C C27 0.0642(2) 0.17036(9) -0.14567(13) 0.0211(4) Uani d . . 1
H H27 0.0358 0.2117 -0.1714 0.025 Uiso calc U R 1
C C28 0.0469(2) 0.11885(9) -0.22075(15) 0.0263(5) Uani d . . 1
H H28A 0.0844 0.1317 -0.2815 0.032 Uiso calc U R 1
H H28B -0.06 0.1058 -0.2339 0.032 Uiso calc U R 1
C C29 0.1470(2) 0.06731(9) -0.17138(15) 0.0271(5) Uani d . . 1
H H29A 0.0851 0.0313 -0.1589 0.032 Uiso calc U R 1
H H29B 0.2269 0.0549 -0.2113 0.032 Uiso calc U R 1
C C30 1.0435(4) 0.00069(12) 0.40853(19) 0.0531(8) Uani d . . 1
H H30 1.0736 0.0013 0.3457 0.064 Uiso calc U R 1
C C31 0.8942(4) 0.00763(12) 0.4224(2) 0.0544(8) Uani d . . 1
H H31 0.8203 0.0128 0.3689 0.065 Uiso calc U R 1
C C32 0.8509(4) 0.00712(12) 0.5135(2) 0.0533(7) Uani d . . 1
H H32 0.7472 0.0122 0.5225 0.064 Uiso calc U R 1
N N1 0.08903(17) 0.23069(7) 0.06585(11) 0.0158(3) Uani d . . 1
N N2 -0.12228(16) 0.16133(7) 0.10183(11) 0.0172(3) Uani d . . 1
O O1 0.32400(14) 0.21229(6) 0.13083(10) 0.0212(3) Uani d . . 1
O O2 -0.07673(14) 0.08268(6) 0.19991(10) 0.0215(3) Uani d . . 1

loop_
_atom_site_aniso_label
_atom_site_aniso_U_11
_atom_site_aniso_U_22
_atom_site_aniso_U_33
_atom_site_aniso_U_12
_atom_site_aniso_U_13
_atom_site_aniso_U_23
B1 0.0151(10) 0.0153(10) 0.0173(11) -0.0016(8) 0.0007(8) -0.0017(8)
B2 0.0160(10) 0.0166(10) 0.0185(11) 0.0017(8) 0.0011(8) -0.0005(8)
C1 0.0146(9) 0.0201(9) 0.0141(9) 0.0002(7) 0.0037(7) -0.0006(7)
C2 0.0237(11) 0.0202(10) 0.0379(13) -0.0063(8) -0.0005(9) 0.0047(9)
C3 0.0209(10) 0.0161(9) 0.0240(10) -0.0039(8) 0.0016(8) 0.0006(8)
C4 0.0339(12) 0.0223(11) 0.0373(13) -0.0050(9) 0.0042(10) -0.0106(9)
C5 0.0360(12) 0.0247(11) 0.0290(12) -0.0087(9) 0.0006(9) 0.0088(9)
C6 0.0205(10) 0.0149(9) 0.0166(9) -0.0014(7) 0.0017(7) -0.0015(7)
C7 0.0207(11) 0.0325(13) 0.0654(17) 0.0048(9) 0.0172(11) 0.0210(12)
C8 0.0144(9) 0.0213(10) 0.0252(10) -0.0004(8) 0.0070(8) 0.0010(8)
C9 0.0234(11) 0.0502(15) 0.0281(12) -0.0115(10) 0.0037(9) -0.0125(10)
C10 0.0230(11) 0.0321(12) 0.0241(11) -0.0015(9) 0.0086(8) -0.0033(9)
C11 0.0171(9) 0.0175(9) 0.0215(10) -0.0009(7) 0.0033(8) 0.0021(7)
C12 0.0202(10) 0.0213(10) 0.0232(10) 0.0000(8) 0.0024(8) 0.0020(8)
C13 0.0267(11) 0.0186(10) 0.0354(12) 0.0044(8) 0.0114(9) 0.0030(9)
C14 0.0237(11) 0.0284(11) 0.0330(12) 0.0095(9) 0.0077(9) 0.0132(9)
C15 0.0235(11) 0.0341(12) 0.0236(11) 0.0055(9) -0.0003(8) 0.0070(9)
C16 0.0215(10) 0.0245(11) 0.0217(10) 0.0037(8) 0.0018(8) 0.0020(8)
C17 0.0155(9) 0.0189(10) 0.0214(10) -0.0002(7) 0.0048(7) 0.0033(8)
C18 0.0294(11) 0.0215(10) 0.0257(11) 0.0039(9) -0.0025(9) 0.0003(8)
C19 0.0373(12) 0.0170(10) 0.0372(13) 0.0047(9) 0.0001(10) 0.0007(9)
C20 0.0240(11) 0.0249(11) 0.0342(12) 0.0038(9) -0.0006(9) 0.0107(9)
C21 0.0246(11) 0.0296(11) 0.0241(11) -0.0030(9) -0.0012(8) 0.0056(9)
C22 0.0207(10) 0.0212(10) 0.0251(11) 0.0004(8) 0.0031(8) 0.0024(8)
C23 0.0172(9) 0.0169(9) 0.0186(10) 0.0002(7) -0.0002(7) -0.0003(7)
C24 0.0185(10) 0.0155(9) 0.0191(10) 0.0006(7) 0.0001(7) -0.0006(7)
C25 0.0202(10) 0.0225(10) 0.0214(10) 0.0058(8) 0.0019(8) -0.0015(8)
C26 0.0234(10) 0.0261(11) 0.0217(10) 0.0008(8) 0.0079(8) -0.0021(8)
C27 0.0258(10) 0.0195(10) 0.0182(10) 0.0034(8) 0.0032(8) 0.0008(8)
C28 0.0320(12) 0.0281(11) 0.0185(10) 0.0052(9) 0.0015(8) -0.0040(8)
C29 0.0334(12) 0.0245(11) 0.0234(11) 0.0077(9) 0.0035(9) -0.0064(8)
C30 0.105(3) 0.0284(13) 0.0268(14) -0.0057(15) 0.0098(15) 0.0013(11)
C31 0.090(2) 0.0330(14) 0.0349(15) -0.0073(15) -0.0163(15) 0.0091(11)
C32 0.075(2) 0.0305(14) 0.0549(19) 0.0014(14) 0.0068(16) 0.0049(13)
N1 0.0177(8) 0.0125(7) 0.0173(8) -0.0005(6) 0.0023(6) -0.0004(6)
N2 0.0147(8) 0.0164(8) 0.0211(8) 0.0006(6) 0.0043(6) -0.0009(6)
O1 0.0161(7) 0.0192(7) 0.0276(8) -0.0015(5) -0.0001(6) 0.0027(6)
O2 0.0187(7) 0.0206(7) 0.0260(8) 0.0008(5) 0.0065(6) 0.0068(6)

loop_
_atom_type_symbol
_atom_type_description
_atom_type_scat_dispersion_real
_atom_type_scat_dispersion_imag
_atom_type_scat_source
C C 0.0033 0.0016 'International Tables Vol C Tables 4.2.6.8 and 6.1.1.4'
H H 0.0000 0.0000 'International Tables Vol C Tables 4.2.6.8 and 6.1.1.4'
B B 0.0013 0.0007 'International Tables Vol C Tables 4.2.6.8 and 6.1.1.4'
N N 0.0061 0.0033 'International Tables Vol C Tables 4.2.6.8 and 6.1.1.4'
O O 0.0106 0.0060 'International Tables Vol C Tables 4.2.6.8 and 6.1.1.4'

loop_
_geom_angle_atom_site_label_1
_geom_angle_atom_site_label_2
_geom_angle_atom_site_label_3
_geom_angle_site_symmetry_1
_geom_angle_site_symmetry_3
_geom_angle
N2 B1 N1 . . 102.42(14)
N2 B1 C11 . . 112.50(15)
N1 B1 C11 . . 115.36(15)
N2 B1 C23 . . 102.72(14)
N1 B1 C23 . . 106.06(14)
C11 B1 C23 . . 116.16(16)
C6 B2 C1 . . 101.62(14)
C6 B2 C17 . . 114.91(16)
C1 B2 C17 . . 117.70(16)
C6 B2 C24 . . 97.90(14)
C1 B2 C24 . . 104.50(15)
C17 B2 C24 . . 117.33(15)
N1 C1 O1 . . 114.51(16)
N1 C1 B2 . . 121.07(16)
O1 C1 B2 . . 124.22(16)
O1 C2 C3 . . 106.14(15)
N1 C3 C5 . . 111.86(16)
N1 C3 C4 . . 112.71(16)
C5 C3 C4 . . 110.48(17)
N1 C3 C2 . . 100.14(14)
C5 C3 C2 . . 111.62(17)
C4 C3 C2 . . 109.65(17)
N2 C6 O2 . . 114.83(16)
N2 C6 B2 . . 120.48(16)
O2 C6 B2 . . 124.24(16)
O2 C7 C8 . . 106.62(16)
N2 C8 C9 . . 111.85(16)
N2 C8 C10 . . 110.92(15)
C9 C8 C10 . . 112.67(17)
N2 C8 C7 . . 100.12(15)
C9 C8 C7 . . 111.35(19)
C10 C8 C7 . . 109.24(18)
C16 C11 C12 . . 115.51(17)
C16 C11 B1 . . 120.68(17)
C12 C11 B1 . . 123.74(17)
C13 C12 C11 . . 122.66(19)
C12 C13 C14 . . 119.99(19)
C15 C14 C13 . . 119.08(19)
C14 C15 C16 . . 120.3(2)
C15 C16 C11 . . 122.44(19)
C18 C17 C22 . . 115.71(18)
C18 C17 B2 . . 121.75(17)
C22 C17 B2 . . 122.47(17)
C19 C18 C17 . . 122.53(19)
C20 C19 C18 . . 120.2(2)
C19 C20 C21 . . 118.83(19)
C20 C21 C22 . . 120.5(2)
C21 C22 C17 . . 122.21(19)
C27 C23 C24 . . 102.34(14)
C27 C23 B1 . . 119.39(15)
C24 C23 B1 . . 112.10(15)
C25 C24 C23 . . 103.28(15)
C25 C24 B2 . . 118.05(15)
C23 C24 B2 . . 110.96(15)
C26 C25 C29 . . 100.47(16)
C26 C25 C24 . . 102.59(15)
C29 C25 C24 . . 108.15(16)
C25 C26 C27 . . 94.46(15)
C26 C27 C28 . . 99.52(15)
C26 C27 C23 . . 104.16(15)
C28 C27 C23 . . 107.79(16)
C27 C28 C29 . . 102.70(16)
C25 C29 C28 . . 103.64(16)
C31 C30 C32 . 3_756 119.3(3)
C30 C31 C32 . . 120.3(3)
C30 C32 C31 3_756 . 120.4(3)
C1 N1 C3 . . 110.27(15)
C1 N1 B1 . . 113.91(15)
C3 N1 B1 . . 134.71(15)
C6 N2 C8 . . 110.61(15)
C6 N2 B1 . . 115.16(15)
C8 N2 B1 . . 132.91(15)
C1 O1 C2 . . 107.81(14)
C6 O2 C7 . . 107.48(15)

loop_
_geom_bond_atom_site_label_1
_geom_bond_atom_site_label_2
_geom_bond_site_symmetry_2
_geom_bond_distance
B1 N2 . 1.609(3)
B1 N1 . 1.614(2)
B1 C11 . 1.615(3)
B1 C23 . 1.643(3)
B2 C6 . 1.596(3)
B2 C1 . 1.603(3)
B2 C17 . 1.613(3)
B2 C24 . 1.680(3)
C1 N1 . 1.307(2)
C1 O1 . 1.336(2)
C2 O1 . 1.452(2)
C2 C3 . 1.539(3)
C3 N1 . 1.507(2)
C3 C5 . 1.520(3)
C3 C4 . 1.527(3)
C6 N2 . 1.297(2)
C6 O2 . 1.338(2)
C7 O2 . 1.448(3)
C7 C8 . 1.537(3)
C8 N2 . 1.501(2)
C8 C9 . 1.511(3)
C8 C10 . 1.523(3)
C11 C16 . 1.400(3)
C11 C12 . 1.404(3)
C12 C13 . 1.383(3)
C13 C14 . 1.390(3)
C14 C15 . 1.379(3)
C15 C16 . 1.390(3)
C17 C18 . 1.397(3)
C17 C22 . 1.403(3)
C18 C19 . 1.392(3)
C19 C20 . 1.381(3)
C20 C21 . 1.385(3)
C21 C22 . 1.387(3)
C23 C27 . 1.557(3)
C23 C24 . 1.569(2)
C24 C25 . 1.548(3)
C25 C26 . 1.537(3)
C25 C29 . 1.539(3)
C26 C27 . 1.542(3)
C27 C28 . 1.544(3)
C28 C29 . 1.556(3)
C30 C31 . 1.370(5)
C30 C32 3_756 1.374(4)
C31 C32 . 1.376(4)
C32 C30 3_756 1.374(4)
